data_7048861
loop_
_publ_author_name
'Gusev, Alexey'
'Nemec, Ivan'
'Herchel, Radovan'
'Shul'gin, Victor'
'Ryush, Irina'
'Kiskin, Michail'
'Efimov, Nickolay'
'Ugolkova, Elena'
'Minin, Vadim'
'Lyssenko, Konstantin'
'Eremenko, Igor'
'Linert, Wolfgang'

_publ_section_title
;
 Copper(ii) self-assembled clusters of
 bis((pyridin-2-yl)-1,2,4-triazol-3-yl)alkanes. Unusual rearrangement of
 ligands under reaction conditions.
;
_journal_issue 9
_journal_name_full 'Dalton transactions (Cambridge, England : 2003)'
_journal_page_first 3052
_journal_page_last 3060
_journal_paper_doi 10.1039/c8dt04816a
_journal_volume 48
_journal_year 2019
_chemical_formula_sum 'C16 H14 Cl2 Cu N8 O8'
_chemical_formula_weight 580.79
_space_group_crystal_system monoclinic
_space_group_IT_number 15
_space_group_name_Hall '-C 2yc'
_space_group_name_H-M_alt 'C 1 2/c 1'
_symmetry_space_group_name_Hall '-C 2yc'
_symmetry_space_group_name_H-M 'C 1 2/c 1'
_atom_sites_solution_hydrogens geom
_audit_creation_method SHELXL-2014/7
_audit_update_record
;
2019-01-14 deposited with the CCDC.
2019-02-04 downloaded from the CCDC.
;
_cell_angle_alpha 90
_cell_angle_beta 112.745(10)
_cell_angle_gamma 90
_cell_formula_units_Z 4
_cell_length_a 13.0990(11)
_cell_length_b 11.6970(7)
_cell_length_c 14.5274(12)
_cell_measurement_reflns_used 5455
_cell_measurement_temperature 120(2)
_cell_measurement_theta_max 33.2377
_cell_measurement_theta_min 3.0239
_cell_volume 2052.8(3)
_computing_cell_refinement 'CrysAlis RED, Oxford Diffraction Ltd.'
_computing_data_collection 'CrysAlis CCD, Oxford Diffraction Ltd.'
_computing_data_reduction 'CrysAlis RED, Oxford Diffraction Ltd.'
_computing_molecular_graphics 'MERCURY (Macrae et al., 2006)'
_computing_publication_material ' enCIFer (Allen et al., 2004)'
_computing_structure_refinement 'SHELXL-2014/7 (Sheldrick, 2014)'
_computing_structure_solution 'SHELXLS-2014/7 (Sheldrick, 2014)'
_diffrn_ambient_temperature 120(2)
_diffrn_detector_area_resol_mean 8.3611
_diffrn_measured_fraction_theta_full 0.999
_diffrn_measured_fraction_theta_max 0.999
_diffrn_measurement_device_type 'Xcalibur, Sapphire2, large Be window'
_diffrn_radiation_type MoK\a
_diffrn_radiation_wavelength 0.71073
_diffrn_reflns_av_R_equivalents 0.0252
_diffrn_reflns_av_unetI/netI 0.0209
_diffrn_reflns_Laue_measured_fraction_full 0.999
_diffrn_reflns_Laue_measured_fraction_max 0.999
_diffrn_reflns_limit_h_max 15
_diffrn_reflns_limit_h_min -15
_diffrn_reflns_limit_k_max 13
_diffrn_reflns_limit_k_min -13
_diffrn_reflns_limit_l_max 17
_diffrn_reflns_limit_l_min -15
_diffrn_reflns_number 6730
_diffrn_reflns_point_group_measured_fraction_full 0.999
_diffrn_reflns_point_group_measured_fraction_max 0.999
_diffrn_reflns_theta_full 24.999
_diffrn_reflns_theta_max 24.999
_diffrn_reflns_theta_min 3.041
_diffrn_source 'Enhance (Mo) X-ray Source'
_exptl_absorpt_coefficient_mu 1.392
_exptl_absorpt_correction_T_max 1.00000
_exptl_absorpt_correction_T_min 0.93945
_exptl_absorpt_correction_type multi-scan
_exptl_absorpt_process_details
;
CrysAlis RED, Oxford Diffraction Ltd.,
Version 1.171.33.52 (release 06-11-2009 CrysAlis171 .NET)
(compiled Nov  6 2009,16:24:50)
Empirical absorption correction using spherical harmonics,
 implemented in SCALE3 ABSPACK scaling algorithm.
;
_exptl_crystal_colour blue
_exptl_crystal_density_diffrn 1.879
_exptl_crystal_description prism
_exptl_crystal_F_000 1172
_exptl_crystal_preparation 'Magnetic properties'
_exptl_crystal_size_max 0.350
_exptl_crystal_size_mid 0.330
_exptl_crystal_size_min 0.220
_refine_diff_density_max 0.386
_refine_diff_density_min -0.348
_refine_diff_density_rms 0.065
_refine_ls_extinction_method none
_refine_ls_goodness_of_fit_ref 1.084
_refine_ls_hydrogen_treatment constr
_refine_ls_matrix_type full
_refine_ls_number_parameters 159
_refine_ls_number_reflns 1819
_refine_ls_number_restraints 0
_refine_ls_restrained_S_all 1.084
_refine_ls_R_factor_all 0.0294
_refine_ls_R_factor_gt 0.0250
_refine_ls_shift/su_max 0.001
_refine_ls_shift/su_mean 0.000
_refine_ls_structure_factor_coef Fsqd
_refine_ls_weighting_details 'w=1/[\s^2^(Fo^2^)+(0.0416P)^2^+1.2874P] where P=(Fo^2^+2Fc^2^)/3'
_refine_ls_weighting_scheme calc
_refine_ls_wR_factor_gt 0.0683
_refine_ls_wR_factor_ref 0.0695
_reflns_Friedel_coverage 0.000
_reflns_number_gt 1595
_reflns_number_total 1819
_reflns_threshold_expression 'I > 2\s(I)'
_cod_data_source_file c8dt04816a2.cif
_cod_data_source_block 3
_cod_depositor_comments 'Adding full bibliography for 7048860--7048863.cif.'
_cod_database_code 7048861
_shelx_shelxl_version_number 2014/7
_shelx_space_group_comment
;
The symmetry employed for this shelxl refinement is uniquely defined
by the following loop, which should always be used as a source of
symmetry information in preference to the above space-group names.
They are only intended as comments.
;
_shelx_estimated_absorpt_t_min 0.641
_shelx_estimated_absorpt_t_max 0.749

loop_
_space_group_symop_operation_xyz
'x, y, z'
'-x, y, -z+1/2'
'x+1/2, y+1/2, z'
'-x+1/2, y+1/2, -z+1/2'
'-x, -y, -z'
'x, -y, z-1/2'
'-x+1/2, -y+1/2, -z'
'x+1/2, -y+1/2, z-1/2'

loop_
_atom_site_label
_atom_site_type_symbol
_atom_site_fract_x
_atom_site_fract_y
_atom_site_fract_z
_atom_site_U_iso_or_equiv
_atom_site_adp_type
_atom_site_occupancy
_atom_site_site_symmetry_order
_atom_site_calc_flag
_atom_site_refinement_flags_posn
_atom_site_refinement_flags_adp
_atom_site_refinement_flags_occupancy
C1 C 0.59145(17) 0.02357(18) 0.37296(16) 0.0189(5) Uani 1 1 d . . .
H1 H 0.5750 -0.0162 0.3119 0.023 Uiso 1 1 calc R U .
C2 C 0.63070(18) -0.03768(19) 0.46117(17) 0.0214(5) Uani 1 1 d . . .
H2 H 0.6387 -0.1183 0.4601 0.026 Uiso 1 1 calc R U .
C3 C 0.65808(18) 0.0191(2) 0.55062(17) 0.0219(5) Uani 1 1 d . . .
H3 H 0.6827 -0.0219 0.6118 0.026 Uiso 1 1 calc R U .
C4 C 0.60827(17) 0.19236(18) 0.45888(16) 0.0159(4) Uani 1 1 d . . .
C5 C 0.59668(16) 0.31660(18) 0.44908(15) 0.0152(4) Uani 1 1 d . . .
C6 C 0.64903(18) 0.1371(2) 0.54968(16) 0.0206(5) Uani 1 1 d . . .
H6 H 0.6704 0.1790 0.6103 0.025 Uiso 1 1 calc R U .
C7 C 0.54463(16) 0.47424(17) 0.37069(15) 0.0158(4) Uani 1 1 d . . .
C8 C 0.48869(18) 0.56576(17) 0.29848(15) 0.0167(5) Uani 1 1 d . . .
H8A H 0.5121 0.6405 0.3320 0.020 Uiso 1 1 calc R U .
H8B H 0.4079 0.5588 0.2801 0.020 Uiso 1 1 calc R U .
O1 O 0.27317(15) 0.40371(14) 0.29344(12) 0.0325(4) Uani 1 1 d . . .
O2 O 0.35756(14) 0.29208(14) 0.43680(12) 0.0277(4) Uani 1 1 d . . .
O3 O 0.32405(13) 0.21335(14) 0.27855(12) 0.0251(4) Uani 1 1 d . . .
O4 O 0.17613(17) 0.25105(17) 0.32634(17) 0.0476(6) Uani 1 1 d . . .
N1 N 0.57564(14) 0.13770(14) 0.37029(13) 0.0148(4) Uani 1 1 d . . .
N2 N 0.54624(14) 0.36103(14) 0.35603(13) 0.0143(4) Uani 1 1 d . . .
N3 N 0.59605(14) 0.49202(15) 0.46877(13) 0.0179(4) Uani 1 1 d . . .
H3A H 0.6072 0.5602 0.4965 0.021 Uiso 1 1 calc R U .
N4 N 0.62926(15) 0.39286(16) 0.52095(13) 0.0189(4) Uani 1 1 d . . .
Cu1 Cu 0.5000 0.24447(3) 0.2500 0.01446(13) Uani 1 2 d S T P
Cl Cl 0.28156(4) 0.29033(4) 0.33299(4) 0.01863(15) Uani 1 1 d . . .

loop_
_atom_site_aniso_label
_atom_site_aniso_U_11
_atom_site_aniso_U_22
_atom_site_aniso_U_33
_atom_site_aniso_U_23
_atom_site_aniso_U_13
_atom_site_aniso_U_12
C1 0.0191(11) 0.0174(11) 0.0193(12) 0.0006(9) 0.0064(9) 0.0035(9)
C2 0.0207(11) 0.0165(11) 0.0271(13) 0.0052(9) 0.0093(10) 0.0034(9)
C3 0.0227(11) 0.0245(12) 0.0177(11) 0.0086(9) 0.0069(9) 0.0041(9)
C4 0.0135(10) 0.0162(11) 0.0183(11) 0.0014(8) 0.0066(9) 0.0015(8)
C5 0.0141(11) 0.0164(11) 0.0153(11) 0.0010(8) 0.0059(9) 0.0012(8)
C6 0.0228(11) 0.0243(12) 0.0141(11) 0.0020(9) 0.0066(9) 0.0039(9)
C7 0.0146(10) 0.0164(11) 0.0181(11) -0.0038(8) 0.0080(9) -0.0020(8)
C8 0.0200(11) 0.0112(10) 0.0203(11) -0.0015(8) 0.0095(9) 0.0004(8)
O1 0.0436(11) 0.0232(9) 0.0258(10) 0.0040(7) 0.0079(8) 0.0072(8)
O2 0.0418(11) 0.0211(9) 0.0158(8) -0.0022(7) 0.0062(8) -0.0034(7)
O3 0.0291(9) 0.0247(9) 0.0246(9) -0.0109(7) 0.0135(8) -0.0037(7)
O4 0.0337(11) 0.0574(13) 0.0642(14) -0.0385(11) 0.0326(11) -0.0288(9)
N1 0.0157(9) 0.0152(9) 0.0138(9) 0.0000(7) 0.0060(7) 0.0010(7)
N2 0.0164(9) 0.0125(9) 0.0135(9) 0.0004(7) 0.0053(7) -0.0005(7)
N3 0.0199(9) 0.0137(9) 0.0186(10) -0.0048(7) 0.0058(8) 0.0001(7)
N4 0.0197(10) 0.0189(10) 0.0157(9) -0.0020(8) 0.0042(8) -0.0002(7)
Cu1 0.0200(2) 0.0104(2) 0.0108(2) 0.000 0.00356(16) 0.000
Cl 0.0193(3) 0.0189(3) 0.0185(3) -0.0066(2) 0.0082(2) -0.0047(2)

loop_
_atom_type_symbol
_atom_type_description
_atom_type_scat_dispersion_real
_atom_type_scat_dispersion_imag
_atom_type_scat_source
C C 0.0030 0.0020 'International Tables Vol C Tables 4.2.6.8 and 6.1.1.4'
H H 0.0000 0.0000 'International Tables Vol C Tables 4.2.6.8 and 6.1.1.4'
O O 0.0110 0.0060 'International Tables Vol C Tables 4.2.6.8 and 6.1.1.4'
N N 0.0060 0.0030 'International Tables Vol C Tables 4.2.6.8 and 6.1.1.4'
Cu Cu 0.3200 1.2650 'International Tables Vol C Tables 4.2.6.8 and 6.1.1.4'
Cl Cl 0.1480 0.1590 'International Tables Vol C Tables 4.2.6.8 and 6.1.1.4'

loop_
_geom_angle_atom_site_label_1
_geom_angle_atom_site_label_2
_geom_angle_atom_site_label_3
_geom_angle
_geom_angle_site_symmetry_1
_geom_angle_site_symmetry_3
N1 C1 C2 122.5(2) . .
C3 C2 C1 119.5(2) . .
C2 C3 C6 118.8(2) . .
N1 C4 C6 123.57(19) . .
N1 C4 C5 113.28(17) . .
C6 C4 C5 123.15(19) . .
N4 C5 N2 114.53(18) . .
N4 C5 C4 127.46(19) . .
N2 C5 C4 118.00(17) . .
C4 C6 C3 118.5(2) . .
N3 C7 N2 106.87(18) . .
N3 C7 C8 123.43(18) . .
N2 C7 C8 129.42(19) . .
C7 C8 C8 115.39(16) . 2_655
C1 N1 C4 116.91(18) . .
C1 N1 Cu1 129.90(15) . .
C4 N1 Cu1 113.09(13) . .
C7 N2 C5 104.54(17) . .
C7 N2 Cu1 142.00(15) . .
C5 N2 Cu1 113.45(13) . .
C7 N3 N4 112.46(17) . .
C5 N4 N3 101.55(17) . .
N2 Cu1 N2 92.35(10) 2_655 .
N2 Cu1 N1 169.59(7) 2_655 .
N2 Cu1 N1 81.65(7) . .
N2 Cu1 N1 81.65(7) 2_655 2_655
N2 Cu1 N1 169.59(7) . 2_655
N1 Cu1 N1 105.49(10) . 2_655
O4 Cl O1 110.47(12) . .
O4 Cl O3 109.32(10) . .
O1 Cl O3 110.09(10) . .
O4 Cl O2 109.45(12) . .
O1 Cl O2 108.62(10) . .
O3 Cl O2 108.85(10) . .

loop_
_geom_bond_atom_site_label_1
_geom_bond_atom_site_label_2
_geom_bond_distance
_geom_bond_site_symmetry_2
C1 N1 1.349(3) .
C1 C2 1.382(3) .
C2 C3 1.378(3) .
C3 C6 1.384(3) .
C4 N1 1.350(3) .
C4 C6 1.378(3) .
C4 C5 1.462(3) .
C5 N4 1.313(3) .
C5 N2 1.358(3) .
C7 N3 1.336(3) .
C7 N2 1.343(3) .
C7 C8 1.480(3) .
C8 C8 1.547(4) 2_655
O1 Cl 1.4326(17) .
O2 Cl 1.4509(17) .
O3 Cl 1.4444(16) .
O4 Cl 1.4228(19) .
N1 Cu1 2.0630(17) .
N2 Cu1 1.9690(17) .
N3 N4 1.362(3) .
Cu1 N2 1.9690(17) 2_655
Cu1 N1 2.0631(17) 2_655

loop_
_geom_hbond_atom_site_label_D
_geom_hbond_atom_site_label_H
_geom_hbond_atom_site_label_A
_geom_hbond_distance_DH
_geom_hbond_distance_HA
_geom_hbond_distance_DA
_geom_hbond_angle_DHA
_geom_hbond_site_symmetry_A
C2 H2 O2 0.95 2.51 3.301(3) 140.4 5_656
C8 H8A O4 0.99 2.54 3.181(3) 122.6 3
C8 H8B O1 0.99 2.59 3.378(3) 136.6 .
N3 H3A O2 0.88 1.95 2.826(2) 176.0 5_666
N3 H3A Cl 0.88 2.92 3.7116(18) 150.6 5_666
